data_7032910
loop_
_publ_author_name
'Chuang, Hui-Ju'
'Ko, Bao-Tsan'

_publ_section_title
;
 Facilely synthesized benzotriazole phenolate zirconium complexes as
 versatile catalysts for copolymerization of carbon dioxide with
 cyclohexene oxide and lactide polymerization.
;
_journal_issue 2
_journal_name_full 'Dalton transactions (Cambridge, England : 2003)'
_journal_page_first 598
_journal_page_last 607
_journal_paper_doi 10.1039/c4dt02774d
_journal_volume 44
_journal_year 2015
_chemical_formula_moiety 'C44 H60 N8 O2 Zr'
_chemical_formula_sum 'C44 H60 N8 O2 Zr'
_chemical_formula_weight 824.22
_chemical_name_systematic
; 
 ? 
;
_space_group_IT_number 2
_symmetry_cell_setting triclinic
_symmetry_space_group_name_Hall '-P 1'
_symmetry_space_group_name_H-M 'P -1'
_atom_sites_solution_hydrogens geom
_atom_sites_solution_primary direct
_atom_sites_solution_secondary difmap
_audit_creation_method SHELXL-97
_cell_angle_alpha 105.254(3)
_cell_angle_beta 93.273(3)
_cell_angle_gamma 99.663(3)
_cell_formula_units_Z 2
_cell_length_a 10.7550(3)
_cell_length_b 13.5703(5)
_cell_length_c 15.8579(6)
_cell_measurement_temperature 120(2)
_cell_volume 2188.71(14)
_computing_cell_refinement 'Xcalibur, Sapphire3, Gemini'
_computing_data_collection 'Xcalibur, Sapphire3, Gemini'
_computing_data_reduction 'Xcalibur, Sapphire3, Gemini'
_computing_molecular_graphics 'Xcalibur, Sapphire3, Gemini'
_computing_publication_material 'Xcalibur, Sapphire3, Gemini'
_computing_structure_refinement 'SHELXL-97 (Sheldrick, 2008)'
_computing_structure_solution 'SHELXS-97 (Sheldrick, 2008)'
_diffrn_ambient_temperature 120(2)
_diffrn_measured_fraction_theta_full 0.987
_diffrn_measured_fraction_theta_max 0.857
_diffrn_measurement_device_type 'Xcalibur, Sapphire3, Gemini'
_diffrn_measurement_method '\w scans'
_diffrn_radiation_monochromator graphite
_diffrn_radiation_source 'fine-focus sealed tube'
_diffrn_radiation_type MoK\a
_diffrn_radiation_wavelength 0.71073
_diffrn_reflns_av_R_equivalents 0.0343
_diffrn_reflns_av_sigmaI/netI 0.0531
_diffrn_reflns_limit_h_max 14
_diffrn_reflns_limit_h_min -13
_diffrn_reflns_limit_k_max 18
_diffrn_reflns_limit_k_min -18
_diffrn_reflns_limit_l_max 21
_diffrn_reflns_limit_l_min -19
_diffrn_reflns_number 24509
_diffrn_reflns_theta_full 27.00
_diffrn_reflns_theta_max 29.28
_diffrn_reflns_theta_min 2.71
_exptl_absorpt_coefficient_mu 0.296
_exptl_absorpt_correction_T_max 0.9598
_exptl_absorpt_correction_T_min 0.9010
_exptl_absorpt_correction_type multi-scan
_exptl_crystal_colour colourless
_exptl_crystal_density_diffrn 1.251
_exptl_crystal_density_method 'not measured'
_exptl_crystal_description block
_exptl_crystal_F_000 872
_exptl_crystal_size_max 0.36
_exptl_crystal_size_mid 0.25
_exptl_crystal_size_min 0.14
_refine_diff_density_max 0.553
_refine_diff_density_min -0.369
_refine_diff_density_rms 0.064
_refine_ls_extinction_method none
_refine_ls_goodness_of_fit_ref 1.021
_refine_ls_hydrogen_treatment constr
_refine_ls_matrix_type full
_refine_ls_number_parameters 512
_refine_ls_number_reflns 10241
_refine_ls_number_restraints 0
_refine_ls_restrained_S_all 1.021
_refine_ls_R_factor_all 0.0539
_refine_ls_R_factor_gt 0.0393
_refine_ls_shift/su_max 0.001
_refine_ls_shift/su_mean 0.000
_refine_ls_structure_factor_coef Fsqd
_refine_ls_weighting_details 'calc w=1/[\s^2^(Fo^2^)+(0.0360P)^2^+0.8306P] where P=(Fo^2^+2Fc^2^)/3'
_refine_ls_weighting_scheme calc
_refine_ls_wR_factor_gt 0.0836
_refine_ls_wR_factor_ref 0.0899
_reflns_number_gt 8489
_reflns_number_total 10241
_reflns_threshold_expression >2sigma(I)
_cod_data_source_file c4dt02774d2.cif
_cod_data_source_block whee200
_cod_depositor_comments
;
The following automatic conversions were performed:

'_symmetry_cell_setting' value 'Triclinic' changed to 'triclinic'
according to
/usr/data/users/saulius/crontab/automatic-downloads/rss-feeds/RSC/lib/dictionaries/cif_core.dic
dictionary named 'cif_core.dic' version 2.4.2 from 2011-04-26.

Automatic conversion script
Id: cif_fix_values 2827 2014-09-09 07:05:25Z andrius 

 Adding full bibliography for 7032908--7032911.cif.
;
_cod_original_cell_volume 2188.71(13)
_cod_database_code 7032910

loop_
_symmetry_equiv_pos_as_xyz
'x, y, z'
'-x, -y, -z'

loop_
_atom_site_label
_atom_site_type_symbol
_atom_site_fract_x
_atom_site_fract_y
_atom_site_fract_z
_atom_site_U_iso_or_equiv
_atom_site_adp_type
_atom_site_occupancy
_atom_site_symmetry_multiplicity
_atom_site_calc_flag
_atom_site_refinement_flags
Zr Zr 0.217753(17) -0.447774(14) 0.219609(13) 0.01597(6) Uani 1 1 d .
O1 O 0.22242(12) -0.60243(10) 0.20337(9) 0.0189(3) Uani 1 1 d .
O2 O 0.22118(12) -0.29813(10) 0.29562(9) 0.0200(3) Uani 1 1 d .
N1 N 0.38247(15) -0.45405(12) 0.32873(11) 0.0189(4) Uani 1 1 d .
N2 N 0.45815(15) -0.52592(12) 0.31250(11) 0.0180(3) Uani 1 1 d .
N3 N 0.55727(16) -0.50900(13) 0.37153(12) 0.0231(4) Uani 1 1 d .
N4 N 0.08361(15) -0.46210(12) 0.33556(11) 0.0171(3) Uani 1 1 d .
N5 N 0.00051(15) -0.39713(12) 0.35747(11) 0.0165(3) Uani 1 1 d .
N6 N -0.09811(15) -0.43201(12) 0.39528(11) 0.0178(3) Uani 1 1 d .
N7 N 0.04810(15) -0.47180(12) 0.14481(11) 0.0206(4) Uani 1 1 d .
N8 N 0.35288(16) -0.41197(14) 0.14080(12) 0.0258(4) Uani 1 1 d .
C1 C 0.31633(17) -0.65622(14) 0.19011(13) 0.0167(4) Uani 1 1 d .
C2 C 0.43525(18) -0.61901(14) 0.24018(13) 0.0179(4) Uani 1 1 d .
C3 C 0.53556(18) -0.67302(15) 0.22663(13) 0.0197(4) Uani 1 1 d .
H3B H 0.6147 -0.6450 0.2616 0.024 Uiso 1 1 calc R
C4 C 0.52032(18) -0.76628(15) 0.16304(13) 0.0192(4) Uani 1 1 d .
C5 C 0.40130(18) -0.80414(15) 0.11396(14) 0.0206(4) Uani 1 1 d .
H5A H 0.3899 -0.8687 0.0699 0.025 Uiso 1 1 calc R
C6 C 0.29936(18) -0.75386(14) 0.12532(13) 0.0182(4) Uani 1 1 d .
C7 C 0.43835(18) -0.38597(14) 0.40625(13) 0.0187(4) Uani 1 1 d .
C8 C 0.4031(2) -0.29596(15) 0.45955(14) 0.0234(4) Uani 1 1 d .
H8A H 0.3312 -0.2706 0.4426 0.028 Uiso 1 1 calc R
C9 C 0.4783(2) -0.24722(16) 0.53701(15) 0.0272(5) Uani 1 1 d .
H9A H 0.4566 -0.1871 0.5749 0.033 Uiso 1 1 calc R
C10 C 0.5874(2) -0.28272(16) 0.56302(15) 0.0293(5) Uani 1 1 d .
H10A H 0.6356 -0.2465 0.6178 0.035 Uiso 1 1 calc R
C11 C 0.6245(2) -0.36777(16) 0.51102(15) 0.0289(5) Uani 1 1 d .
H11A H 0.6990 -0.3904 0.5273 0.035 Uiso 1 1 calc R
C12 C 0.54692(19) -0.42020(15) 0.43210(14) 0.0212(4) Uani 1 1 d .
C13 C 0.62797(18) -0.82793(15) 0.14379(14) 0.0215(4) Uani 1 1 d .
C14 C 0.5786(2) -0.94261(16) 0.13933(17) 0.0307(5) Uani 1 1 d .
H14A H 0.5107 -0.9727 0.0909 0.046 Uiso 1 1 calc R
H14B H 0.5456 -0.9469 0.1949 0.046 Uiso 1 1 calc R
H14C H 0.6481 -0.9813 0.1294 0.046 Uiso 1 1 calc R
C15 C 0.6732(2) -0.82081(19) 0.05548(16) 0.0334(5) Uani 1 1 d .
H15A H 0.6013 -0.8464 0.0096 0.050 Uiso 1 1 calc R
H15B H 0.7383 -0.8633 0.0409 0.050 Uiso 1 1 calc R
H15C H 0.7089 -0.7482 0.0593 0.050 Uiso 1 1 calc R
C16 C 0.7399(2) -0.78651(18) 0.21555(16) 0.0325(5) Uani 1 1 d .
H16A H 0.7763 -0.7146 0.2177 0.049 Uiso 1 1 calc R
H16B H 0.8046 -0.8297 0.2024 0.049 Uiso 1 1 calc R
H16C H 0.7105 -0.7887 0.2725 0.049 Uiso 1 1 calc R
C17 C 0.17030(19) -0.80207(15) 0.06936(14) 0.0229(4) Uani 1 1 d .
C18 C 0.1728(2) -0.90856(17) 0.00581(17) 0.0347(6) Uani 1 1 d .
H18A H 0.2356 -0.9004 -0.0355 0.052 Uiso 1 1 calc R
H18B H 0.0888 -0.9379 -0.0269 0.052 Uiso 1 1 calc R
H18C H 0.1957 -0.9554 0.0392 0.052 Uiso 1 1 calc R
C19 C 0.1377(2) -0.73158(18) 0.01341(15) 0.0322(5) Uani 1 1 d .
H19A H 0.1294 -0.6641 0.0520 0.048 Uiso 1 1 calc R
H19B H 0.0575 -0.7641 -0.0235 0.048 Uiso 1 1 calc R
H19C H 0.2054 -0.7214 -0.0240 0.048 Uiso 1 1 calc R
C20 C 0.06592(19) -0.81841(16) 0.12888(16) 0.0294(5) Uani 1 1 d .
H20A H 0.0623 -0.7518 0.1709 0.044 Uiso 1 1 calc R
H20B H 0.0846 -0.8678 0.1609 0.044 Uiso 1 1 calc R
H20C H -0.0160 -0.8460 0.0929 0.044 Uiso 1 1 calc R
C21 C 0.12531(18) -0.24809(14) 0.31596(13) 0.0169(4) Uani 1 1 d .
C22 C 0.01434(18) -0.29498(14) 0.34394(13) 0.0160(4) Uani 1 1 d .
C23 C -0.08963(18) -0.24525(15) 0.36092(13) 0.0196(4) Uani 1 1 d .
H23A H -0.1631 -0.2794 0.3795 0.023 Uiso 1 1 calc R
C24 C -0.08550(18) -0.14708(15) 0.35068(14) 0.0210(4) Uani 1 1 d .
C25 C 0.02621(18) -0.09932(15) 0.32473(14) 0.0218(4) Uani 1 1 d .
H25A H 0.0299 -0.0314 0.3181 0.026 Uiso 1 1 calc R
C26 C 0.13171(18) -0.14502(14) 0.30815(13) 0.0187(4) Uani 1 1 d .
C27 C 0.03381(18) -0.54571(14) 0.36300(13) 0.0171(4) Uani 1 1 d .
C28 C 0.07802(19) -0.63863(15) 0.36071(13) 0.0205(4) Uani 1 1 d .
H28A H 0.1538 -0.6524 0.3360 0.025 Uiso 1 1 calc R
C29 C 0.0063(2) -0.70753(15) 0.39576(14) 0.0233(4) Uani 1 1 d .
H29A H 0.0339 -0.7705 0.3958 0.028 Uiso 1 1 calc R
C30 C -0.1083(2) -0.68896(15) 0.43236(14) 0.0235(4) Uani 1 1 d .
H30A H -0.1546 -0.7396 0.4560 0.028 Uiso 1 1 calc R
C31 C -0.15338(19) -0.59976(15) 0.43423(14) 0.0213(4) Uani 1 1 d .
H31A H -0.2306 -0.5877 0.4576 0.026 Uiso 1 1 calc R
C32 C -0.07902(18) -0.52690(14) 0.39955(13) 0.0176(4) Uani 1 1 d .
C33 C -0.1989(2) -0.09159(17) 0.36317(17) 0.0298(5) Uani 1 1 d .
C34 C -0.1585(3) 0.0188(2) 0.4231(3) 0.0759(12) Uani 1 1 d .
H34A H -0.1200 0.0166 0.4800 0.114 Uiso 1 1 calc R
H34B H -0.2330 0.0517 0.4320 0.114 Uiso 1 1 calc R
H34C H -0.0967 0.0591 0.3960 0.114 Uiso 1 1 calc R
C35 C -0.3035(2) -0.1473(2) 0.4039(2) 0.0442(7) Uani 1 1 d .
H35A H -0.2693 -0.1530 0.4608 0.066 Uiso 1 1 calc R
H35B H -0.3361 -0.2171 0.3647 0.066 Uiso 1 1 calc R
H35C H -0.3723 -0.1079 0.4126 0.066 Uiso 1 1 calc R
C36 C -0.2531(3) -0.0887(3) 0.2729(2) 0.0788(12) Uani 1 1 d .
H36A H -0.2767 -0.1598 0.2342 0.118 Uiso 1 1 calc R
H36B H -0.1891 -0.0481 0.2476 0.118 Uiso 1 1 calc R
H36C H -0.3283 -0.0564 0.2791 0.118 Uiso 1 1 calc R
C37 C 0.2515(2) -0.08726(15) 0.28038(15) 0.0250(5) Uani 1 1 d .
C38 C 0.3679(2) -0.07960(17) 0.34380(17) 0.0338(6) Uani 1 1 d .
H38A H 0.3817 -0.1497 0.3419 0.051 Uiso 1 1 calc R
H38B H 0.3537 -0.0436 0.4037 0.051 Uiso 1 1 calc R
H38C H 0.4426 -0.0407 0.3264 0.051 Uiso 1 1 calc R
C39 C 0.2390(2) 0.02456(16) 0.28184(18) 0.0361(6) Uani 1 1 d .
H39A H 0.2246 0.0625 0.3411 0.054 Uiso 1 1 calc R
H39B H 0.1672 0.0225 0.2400 0.054 Uiso 1 1 calc R
H39C H 0.3171 0.0599 0.2653 0.054 Uiso 1 1 calc R
C40 C 0.2719(2) -0.14266(17) 0.18562(16) 0.0344(5) Uani 1 1 d .
H40A H 0.2840 -0.2135 0.1823 0.052 Uiso 1 1 calc R
H40B H 0.3471 -0.1042 0.1684 0.052 Uiso 1 1 calc R
H40C H 0.1974 -0.1456 0.1458 0.052 Uiso 1 1 calc R
C41 C -0.0637(2) -0.55057(18) 0.14253(16) 0.0299(5) Uani 1 1 d .
H41A H -0.1000 -0.5834 0.0815 0.045 Uiso 1 1 calc R
H41B H -0.1268 -0.5177 0.1761 0.045 Uiso 1 1 calc R
H41C H -0.0393 -0.6035 0.1685 0.045 Uiso 1 1 calc R
C42 C 0.0147(2) -0.39236(17) 0.10594(15) 0.0305(5) Uani 1 1 d .
H42A H -0.0215 -0.4248 0.0448 0.046 Uiso 1 1 calc R
H42B H 0.0909 -0.3406 0.1076 0.046 Uiso 1 1 calc R
H42C H -0.0477 -0.3582 0.1393 0.046 Uiso 1 1 calc R
C43 C 0.4776(2) -0.3458(2) 0.17063(19) 0.0471(7) Uani 1 1 d .
H43A H 0.4918 -0.2943 0.1373 0.071 Uiso 1 1 calc R
H43B H 0.5431 -0.3887 0.1613 0.071 Uiso 1 1 calc R
H43C H 0.4818 -0.3101 0.2333 0.071 Uiso 1 1 calc R
C44 C 0.3403(2) -0.4584(2) 0.04638(17) 0.0462(7) Uani 1 1 d .
H44A H 0.3595 -0.4036 0.0168 0.069 Uiso 1 1 calc R
H44B H 0.2533 -0.4966 0.0266 0.069 Uiso 1 1 calc R
H44C H 0.3996 -0.5065 0.0321 0.069 Uiso 1 1 calc R

loop_
_atom_site_aniso_label
_atom_site_aniso_U_11
_atom_site_aniso_U_22
_atom_site_aniso_U_33
_atom_site_aniso_U_23
_atom_site_aniso_U_13
_atom_site_aniso_U_12
Zr 0.01315(10) 0.01525(9) 0.01913(11) 0.00334(7) 0.00262(7) 0.00366(7)
O1 0.0128(6) 0.0165(6) 0.0253(8) 0.0013(6) 0.0001(6) 0.0046(5)
O2 0.0142(7) 0.0170(6) 0.0278(8) 0.0030(6) 0.0068(6) 0.0034(5)
N1 0.0164(8) 0.0171(8) 0.0214(9) 0.0009(7) 0.0026(7) 0.0044(7)
N2 0.0148(8) 0.0159(8) 0.0210(9) 0.0018(7) -0.0007(7) 0.0027(7)
N3 0.0177(9) 0.0225(8) 0.0249(10) 0.0014(7) -0.0055(7) 0.0027(7)
N4 0.0157(8) 0.0163(8) 0.0203(9) 0.0056(7) 0.0024(7) 0.0052(6)
N5 0.0150(8) 0.0155(7) 0.0197(9) 0.0053(7) 0.0034(7) 0.0036(6)
N6 0.0155(8) 0.0173(8) 0.0210(9) 0.0062(7) 0.0045(7) 0.0019(7)
N7 0.0189(8) 0.0216(8) 0.0216(9) 0.0064(7) 0.0007(7) 0.0040(7)
N8 0.0197(9) 0.0278(9) 0.0297(11) 0.0074(8) 0.0089(8) 0.0023(7)
C1 0.0147(9) 0.0178(9) 0.0187(10) 0.0058(8) 0.0022(8) 0.0044(8)
C2 0.0158(9) 0.0166(9) 0.0200(10) 0.0022(8) 0.0018(8) 0.0035(8)
C3 0.0141(9) 0.0211(9) 0.0226(11) 0.0038(8) -0.0005(8) 0.0041(8)
C4 0.0156(9) 0.0197(9) 0.0237(11) 0.0060(8) 0.0037(8) 0.0065(8)
C5 0.0194(10) 0.0188(9) 0.0219(11) 0.0014(8) 0.0017(8) 0.0060(8)
C6 0.0146(9) 0.0179(9) 0.0213(11) 0.0042(8) 0.0003(8) 0.0036(8)
C7 0.0167(10) 0.0179(9) 0.0188(10) 0.0036(8) 0.0028(8) -0.0026(8)
C8 0.0223(11) 0.0196(10) 0.0256(12) 0.0018(8) 0.0072(9) 0.0020(8)
C9 0.0319(12) 0.0183(10) 0.0251(12) -0.0012(8) 0.0086(9) -0.0030(9)
C10 0.0347(13) 0.0235(10) 0.0216(12) 0.0021(9) -0.0039(9) -0.0079(10)
C11 0.0276(12) 0.0255(11) 0.0282(13) 0.0038(9) -0.0085(9) -0.0006(9)
C12 0.0195(10) 0.0191(9) 0.0224(11) 0.0036(8) 0.0001(8) 0.0001(8)
C13 0.0151(10) 0.0230(10) 0.0254(11) 0.0023(8) 0.0039(8) 0.0071(8)
C14 0.0250(12) 0.0254(11) 0.0430(15) 0.0081(10) 0.0035(10) 0.0108(9)
C15 0.0275(12) 0.0399(13) 0.0354(14) 0.0086(11) 0.0110(10) 0.0140(11)
C16 0.0192(11) 0.0356(12) 0.0386(14) -0.0002(10) -0.0014(10) 0.0125(10)
C17 0.0172(10) 0.0181(9) 0.0283(12) -0.0008(8) -0.0045(9) 0.0036(8)
C18 0.0225(11) 0.0267(11) 0.0432(15) -0.0094(10) -0.0093(10) 0.0073(10)
C19 0.0336(13) 0.0327(12) 0.0267(13) 0.0027(10) -0.0082(10) 0.0088(10)
C20 0.0161(10) 0.0217(10) 0.0452(15) 0.0028(10) -0.0011(10) 0.0010(9)
C21 0.0154(9) 0.0163(9) 0.0175(10) 0.0031(7) 0.0012(8) 0.0018(8)
C22 0.0167(9) 0.0137(8) 0.0175(10) 0.0042(7) 0.0011(8) 0.0027(7)
C23 0.0143(9) 0.0214(9) 0.0242(11) 0.0082(8) 0.0039(8) 0.0031(8)
C24 0.0171(10) 0.0211(10) 0.0271(12) 0.0088(8) 0.0037(8) 0.0065(8)
C25 0.0199(10) 0.0168(9) 0.0303(12) 0.0089(8) 0.0036(9) 0.0043(8)
C26 0.0176(10) 0.0166(9) 0.0204(11) 0.0043(8) 0.0044(8) -0.0005(8)
C27 0.0168(9) 0.0174(9) 0.0154(10) 0.0032(7) -0.0013(8) 0.0014(8)
C28 0.0200(10) 0.0202(9) 0.0216(11) 0.0054(8) 0.0000(8) 0.0060(8)
C29 0.0278(11) 0.0170(9) 0.0256(12) 0.0068(8) -0.0010(9) 0.0048(9)
C30 0.0261(11) 0.0202(10) 0.0238(11) 0.0095(8) 0.0016(9) -0.0019(9)
C31 0.0188(10) 0.0207(10) 0.0230(11) 0.0060(8) 0.0040(8) -0.0003(8)
C32 0.0182(10) 0.0164(9) 0.0175(10) 0.0050(7) 0.0004(8) 0.0018(8)
C33 0.0198(11) 0.0279(11) 0.0505(15) 0.0210(11) 0.0102(10) 0.0105(9)
C34 0.0352(16) 0.0304(14) 0.154(4) 0.0020(18) 0.0349(19) 0.0127(13)
C35 0.0260(13) 0.0430(14) 0.078(2) 0.0311(14) 0.0226(13) 0.0184(11)
C36 0.0500(19) 0.151(4) 0.081(3) 0.078(3) 0.0263(17) 0.064(2)
C37 0.0235(11) 0.0178(9) 0.0334(13) 0.0069(9) 0.0108(9) 0.0003(8)
C38 0.0208(11) 0.0272(11) 0.0500(16) 0.0085(11) 0.0078(10) -0.0028(9)
C39 0.0308(13) 0.0222(11) 0.0584(17) 0.0163(11) 0.0177(12) 0.0014(10)
C40 0.0377(13) 0.0269(11) 0.0379(14) 0.0094(10) 0.0173(11) -0.0010(10)
C41 0.0204(11) 0.0356(12) 0.0333(13) 0.0124(10) -0.0006(9) 0.0010(10)
C42 0.0353(13) 0.0276(11) 0.0291(13) 0.0091(10) -0.0046(10) 0.0085(10)
C43 0.0267(13) 0.0586(17) 0.0489(18) 0.0124(14) 0.0076(12) -0.0084(12)
C44 0.0350(14) 0.0614(18) 0.0355(16) 0.0057(13) 0.0138(12) 0.0002(13)

loop_
_atom_type_symbol
_atom_type_description
_atom_type_scat_dispersion_real
_atom_type_scat_dispersion_imag
_atom_type_scat_source
C C 0.0033 0.0016 'International Tables Vol C Tables 4.2.6.8 and 6.1.1.4'
H H 0.0000 0.0000 'International Tables Vol C Tables 4.2.6.8 and 6.1.1.4'
N N 0.0061 0.0033 'International Tables Vol C Tables 4.2.6.8 and 6.1.1.4'
O O 0.0106 0.0060 'International Tables Vol C Tables 4.2.6.8 and 6.1.1.4'
Zr Zr -2.9673 0.5597 'International Tables Vol C Tables 4.2.6.8 and 6.1.1.4'

loop_
_geom_angle_atom_site_label_1
_geom_angle_atom_site_label_2
_geom_angle_atom_site_label_3
_geom_angle
N7 Zr N8 105.01(7)
N7 Zr O1 96.03(6)
N8 Zr O1 100.24(6)
N7 Zr O2 99.12(6)
N8 Zr O2 97.45(6)
O1 Zr O2 152.82(6)
N7 Zr N4 83.45(6)
N8 Zr N4 168.60(6)
O1 Zr N4 86.20(5)
O2 Zr N4 73.35(5)
N7 Zr N1 163.04(6)
N8 Zr N1 90.22(6)
O1 Zr N1 73.53(5)
O2 Zr N1 85.98(5)
N4 Zr N1 82.55(5)
C1 O1 Zr 132.26(12)
C21 O2 Zr 129.64(11)
N2 N1 C7 103.34(15)
N2 N1 Zr 122.36(12)
C7 N1 Zr 133.22(12)
N3 N2 N1 115.51(15)
N3 N2 C2 119.08(15)
N1 N2 C2 125.33(15)
N2 N3 C12 104.13(15)
N5 N4 C27 103.37(15)
N5 N4 Zr 120.20(11)
C27 N4 Zr 131.00(13)
N6 N5 N4 115.73(15)
N6 N5 C22 119.66(15)
N4 N5 C22 124.60(16)
N5 N6 C32 103.76(15)
C42 N7 C41 110.66(16)
C42 N7 Zr 121.07(13)
C41 N7 Zr 126.30(13)
C44 N8 C43 110.52(19)
C44 N8 Zr 123.24(15)
C43 N8 Zr 126.00(16)
O1 C1 C2 121.31(16)
O1 C1 C6 121.26(16)
C2 C1 C6 117.42(16)
C3 C2 C1 122.39(17)
C3 C2 N2 115.91(16)
C1 C2 N2 121.58(16)
C4 C3 C2 120.35(18)
C4 C3 H3B 119.8
C2 C3 H3B 119.8
C3 C4 C5 117.30(17)
C3 C4 C13 122.67(17)
C5 C4 C13 120.03(17)
C6 C5 C4 124.39(18)
C6 C5 H5A 117.8
C4 C5 H5A 117.8
C5 C6 C1 118.14(17)
C5 C6 C17 121.09(17)
C1 C6 C17 120.78(16)
N1 C7 C12 108.16(16)
N1 C7 C8 131.31(18)
C12 C7 C8 120.51(18)
C9 C8 C7 116.36(19)
C9 C8 H8A 121.8
C7 C8 H8A 121.8
C8 C9 C10 122.80(19)
C8 C9 H9A 118.6
C10 C9 H9A 118.6
C11 C10 C9 121.4(2)
C11 C10 H10A 119.3
C9 C10 H10A 119.3
C10 C11 C12 116.6(2)
C10 C11 H11A 121.7
C12 C11 H11A 121.7
N3 C12 C7 108.85(17)
N3 C12 C11 128.86(19)
C7 C12 C11 122.26(19)
C15 C13 C16 109.39(18)
C15 C13 C4 108.84(17)
C16 C13 C4 111.90(17)
C15 C13 C14 109.50(18)
C16 C13 C14 107.64(18)
C4 C13 C14 109.54(17)
C13 C14 H14A 109.5
C13 C14 H14B 109.5
H14A C14 H14B 109.5
C13 C14 H14C 109.5
H14A C14 H14C 109.5
H14B C14 H14C 109.5
C13 C15 H15A 109.5
C13 C15 H15B 109.5
H15A C15 H15B 109.5
C13 C15 H15C 109.5
H15A C15 H15C 109.5
H15B C15 H15C 109.5
C13 C16 H16A 109.5
C13 C16 H16B 109.5
H16A C16 H16B 109.5
C13 C16 H16C 109.5
H16A C16 H16C 109.5
H16B C16 H16C 109.5
C20 C17 C19 110.34(18)
C20 C17 C18 107.29(18)
C19 C17 C18 107.05(19)
C20 C17 C6 110.23(17)
C19 C17 C6 110.11(17)
C18 C17 C6 111.74(16)
C17 C18 H18A 109.5
C17 C18 H18B 109.5
H18A C18 H18B 109.5
C17 C18 H18C 109.5
H18A C18 H18C 109.5
H18B C18 H18C 109.5
C17 C19 H19A 109.5
C17 C19 H19B 109.5
H19A C19 H19B 109.5
C17 C19 H19C 109.5
H19A C19 H19C 109.5
H19B C19 H19C 109.5
C17 C20 H20A 109.5
C17 C20 H20B 109.5
H20A C20 H20B 109.5
C17 C20 H20C 109.5
H20A C20 H20C 109.5
H20B C20 H20C 109.5
O2 C21 C22 121.77(16)
O2 C21 C26 120.50(17)
C22 C21 C26 117.71(17)
C23 C22 C21 122.22(17)
C23 C22 N5 115.72(17)
C21 C22 N5 122.06(16)
C24 C23 C22 120.25(18)
C24 C23 H23A 119.9
C22 C23 H23A 119.9
C23 C24 C25 117.56(18)
C23 C24 C33 122.50(18)
C25 C24 C33 119.89(17)
C26 C25 C24 124.17(18)
C26 C25 H25A 117.9
C24 C25 H25A 117.9
C25 C26 C21 118.03(18)
C25 C26 C37 121.15(17)
C21 C26 C37 120.82(17)
N4 C27 C32 108.17(16)
N4 C27 C28 130.94(18)
C32 C27 C28 120.89(18)
C29 C28 C27 116.59(19)
C29 C28 H28A 121.7
C27 C28 H28A 121.7
C28 C29 C30 122.65(18)
C28 C29 H29A 118.7
C30 C29 H29A 118.7
C31 C30 C29 121.53(19)
C31 C30 H30A 119.2
C29 C30 H30A 119.2
C30 C31 C32 116.46(18)
C30 C31 H31A 121.8
C32 C31 H31A 121.8
N6 C32 C27 108.97(17)
N6 C32 C31 129.17(18)
C27 C32 C31 121.86(17)
C35 C33 C34 107.3(2)
C35 C33 C36 108.3(2)
C34 C33 C36 109.9(3)
C35 C33 C24 112.36(17)
C34 C33 C24 110.92(19)
C36 C33 C24 108.1(2)
C33 C34 H34A 109.5
C33 C34 H34B 109.5
H34A C34 H34B 109.5
C33 C34 H34C 109.5
H34A C34 H34C 109.5
H34B C34 H34C 109.5
C33 C35 H35A 109.5
C33 C35 H35B 109.5
H35A C35 H35B 109.5
C33 C35 H35C 109.5
H35A C35 H35C 109.5
H35B C35 H35C 109.5
C33 C36 H36A 109.5
C33 C36 H36B 109.5
H36A C36 H36B 109.5
C33 C36 H36C 109.5
H36A C36 H36C 109.5
H36B C36 H36C 109.5
C38 C37 C40 110.50(18)
C38 C37 C39 107.26(18)
C40 C37 C39 106.80(19)
C38 C37 C26 110.48(18)
C40 C37 C26 110.41(17)
C39 C37 C26 111.29(17)
C37 C38 H38A 109.5
C37 C38 H38B 109.5
H38A C38 H38B 109.5
C37 C38 H38C 109.5
H38A C38 H38C 109.5
H38B C38 H38C 109.5
C37 C39 H39A 109.5
C37 C39 H39B 109.5
H39A C39 H39B 109.5
C37 C39 H39C 109.5
H39A C39 H39C 109.5
H39B C39 H39C 109.5
C37 C40 H40A 109.5
C37 C40 H40B 109.5
H40A C40 H40B 109.5
C37 C40 H40C 109.5
H40A C40 H40C 109.5
H40B C40 H40C 109.5
N7 C41 H41A 109.5
N7 C41 H41B 109.5
H41A C41 H41B 109.5
N7 C41 H41C 109.5
H41A C41 H41C 109.5
H41B C41 H41C 109.5
N7 C42 H42A 109.5
N7 C42 H42B 109.5
H42A C42 H42B 109.5
N7 C42 H42C 109.5
H42A C42 H42C 109.5
H42B C42 H42C 109.5
N8 C43 H43A 109.5
N8 C43 H43B 109.5
H43A C43 H43B 109.5
N8 C43 H43C 109.5
H43A C43 H43C 109.5
H43B C43 H43C 109.5
N8 C44 H44A 109.5
N8 C44 H44B 109.5
H44A C44 H44B 109.5
N8 C44 H44C 109.5
H44A C44 H44C 109.5
H44B C44 H44C 109.5

loop_
_geom_bond_atom_site_label_1
_geom_bond_atom_site_label_2
_geom_bond_distance
Zr N7 2.0475(16)
Zr N8 2.0493(18)
Zr O1 2.0557(13)
Zr O2 2.0639(13)
Zr N4 2.4283(17)
Zr N1 2.4327(16)
O1 C1 1.337(2)
O2 C21 1.336(2)
N1 N2 1.356(2)
N1 C7 1.363(2)
N2 N3 1.325(2)
N2 C2 1.440(2)
N3 C12 1.355(3)
N4 N5 1.355(2)
N4 C27 1.359(2)
N5 N6 1.327(2)
N5 C22 1.442(2)
N6 C32 1.356(2)
N7 C42 1.458(3)
N7 C41 1.460(3)
N8 C44 1.452(3)
N8 C43 1.459(3)
C1 C2 1.406(3)
C1 C6 1.423(3)
C2 C3 1.399(3)
C3 C4 1.373(3)
C3 H3B 0.9500
C4 C5 1.401(3)
C4 C13 1.538(3)
C5 C6 1.382(3)
C5 H5A 0.9500
C6 C17 1.546(3)
C7 C12 1.405(3)
C7 C8 1.414(3)
C8 C9 1.372(3)
C8 H8A 0.9500
C9 C10 1.420(3)
C9 H9A 0.9500
C10 C11 1.365(3)
C10 H10A 0.9500
C11 C12 1.408(3)
C11 H11A 0.9500
C13 C15 1.530(3)
C13 C16 1.530(3)
C13 C14 1.539(3)
C14 H14A 0.9800
C14 H14B 0.9800
C14 H14C 0.9800
C15 H15A 0.9800
C15 H15B 0.9800
C15 H15C 0.9800
C16 H16A 0.9800
C16 H16B 0.9800
C16 H16C 0.9800
C17 C20 1.532(3)
C17 C19 1.533(3)
C17 C18 1.534(3)
C18 H18A 0.9800
C18 H18B 0.9800
C18 H18C 0.9800
C19 H19A 0.9800
C19 H19B 0.9800
C19 H19C 0.9800
C20 H20A 0.9800
C20 H20B 0.9800
C20 H20C 0.9800
C21 C22 1.407(3)
C21 C26 1.427(3)
C22 C23 1.404(3)
C23 C24 1.378(3)
C23 H23A 0.9500
C24 C25 1.403(3)
C24 C33 1.533(3)
C25 C26 1.388(3)
C25 H25A 0.9500
C26 C37 1.541(3)
C27 C32 1.407(3)
C27 C28 1.413(3)
C28 C29 1.363(3)
C28 H28A 0.9500
C29 C30 1.425(3)
C29 H29A 0.9500
C30 C31 1.371(3)
C30 H30A 0.9500
C31 C32 1.411(3)
C31 H31A 0.9500
C33 C35 1.520(3)
C33 C34 1.524(4)
C33 C36 1.527(4)
C34 H34A 0.9800
C34 H34B 0.9800
C34 H34C 0.9800
C35 H35A 0.9800
C35 H35B 0.9800
C35 H35C 0.9800
C36 H36A 0.9800
C36 H36B 0.9800
C36 H36C 0.9800
C37 C38 1.532(3)
C37 C40 1.539(3)
C37 C39 1.540(3)
C38 H38A 0.9800
C38 H38B 0.9800
C38 H38C 0.9800
C39 H39A 0.9800
C39 H39B 0.9800
C39 H39C 0.9800
C40 H40A 0.9800
C40 H40B 0.9800
C40 H40C 0.9800
C41 H41A 0.9800
C41 H41B 0.9800
C41 H41C 0.9800
C42 H42A 0.9800
C42 H42B 0.9800
C42 H42C 0.9800
C43 H43A 0.9800
C43 H43B 0.9800
C43 H43C 0.9800
C44 H44A 0.9800
C44 H44B 0.9800
C44 H44C 0.9800

loop_
_geom_torsion_atom_site_label_1
_geom_torsion_atom_site_label_2
_geom_torsion_atom_site_label_3
_geom_torsion_atom_site_label_4
_geom_torsion
N7 Zr O1 C1 139.39(17)
N8 Zr O1 C1 32.90(17)
O2 Zr O1 C1 -96.91(19)
N4 Zr O1 C1 -137.62(17)
N1 Zr O1 C1 -54.27(16)
N7 Zr O2 C21 23.43(17)
N8 Zr O2 C21 130.02(16)
O1 Zr O2 C21 -99.65(18)
N4 Zr O2 C21 -56.86(16)
N1 Zr O2 C21 -140.28(16)
N7 Zr N1 N2 89.4(2)
N8 Zr N1 N2 -64.79(15)
O1 Zr N1 N2 35.82(14)
O2 Zr N1 N2 -162.25(14)
N4 Zr N1 N2 124.04(14)
N7 Zr N1 C7 -104.6(2)
N8 Zr N1 C7 101.15(18)
O1 Zr N1 C7 -158.23(19)
O2 Zr N1 C7 3.70(18)
N4 Zr N1 C7 -70.02(18)
C7 N1 N2 N3 -0.9(2)
Zr N1 N2 N3 168.57(13)
C7 N1 N2 C2 175.85(18)
Zr N1 N2 C2 -14.6(2)
N1 N2 N3 C12 0.6(2)
C2 N2 N3 C12 -176.39(17)
N7 Zr N4 N5 -57.68(13)
N8 Zr N4 N5 80.9(3)
O1 Zr N4 N5 -154.20(13)
O2 Zr N4 N5 43.91(12)
N1 Zr N4 N5 131.93(13)
N7 Zr N4 C27 91.69(16)
N8 Zr N4 C27 -129.7(3)
O1 Zr N4 C27 -4.83(16)
O2 Zr N4 C27 -166.72(17)
N1 Zr N4 C27 -78.71(16)
C27 N4 N5 N6 -0.8(2)
Zr N4 N5 N6 155.96(12)
C27 N4 N5 C22 178.02(17)
Zr N4 N5 C22 -25.3(2)
N4 N5 N6 C32 0.5(2)
C22 N5 N6 C32 -178.36(16)
N8 Zr N7 C42 -55.59(17)
O1 Zr N7 C42 -157.91(16)
O2 Zr N7 C42 44.72(17)
N4 Zr N7 C42 116.63(16)
N1 Zr N7 C42 151.16(19)
N8 Zr N7 C41 141.90(17)
O1 Zr N7 C41 39.57(17)
O2 Zr N7 C41 -117.79(17)
N4 Zr N7 C41 -45.88(17)
N1 Zr N7 C41 -11.3(3)
N7 Zr N8 C44 -35.3(2)
O1 Zr N8 C44 63.83(19)
O2 Zr N8 C44 -136.90(19)
N4 Zr N8 C44 -172.4(3)
N1 Zr N8 C44 137.13(19)
N7 Zr N8 C43 150.78(19)
O1 Zr N8 C43 -110.1(2)
O2 Zr N8 C43 49.2(2)
N4 Zr N8 C43 13.7(4)
N1 Zr N8 C43 -36.8(2)
Zr O1 C1 C2 45.8(3)
Zr O1 C1 C6 -134.85(16)
O1 C1 C2 C3 -178.97(18)
C6 C1 C2 C3 1.6(3)
O1 C1 C2 N2 5.1(3)
C6 C1 C2 N2 -174.28(18)
N3 N2 C2 C3 -14.1(3)
N1 N2 C2 C3 169.17(18)
N3 N2 C2 C1 162.02(19)
N1 N2 C2 C1 -14.7(3)
C1 C2 C3 C4 -0.4(3)
N2 C2 C3 C4 175.71(18)
C2 C3 C4 C5 -0.5(3)
C2 C3 C4 C13 178.61(19)
C3 C4 C5 C6 0.1(3)
C13 C4 C5 C6 -179.0(2)
C4 C5 C6 C1 1.1(3)
C4 C5 C6 C17 -178.9(2)
O1 C1 C6 C5 178.69(18)
C2 C1 C6 C5 -1.9(3)
O1 C1 C6 C17 -1.3(3)
C2 C1 C6 C17 178.10(18)
N2 N1 C7 C12 0.8(2)
Zr N1 C7 C12 -166.98(14)
N2 N1 C7 C8 -177.6(2)
Zr N1 C7 C8 14.6(3)
N1 C7 C8 C9 176.8(2)
C12 C7 C8 C9 -1.5(3)
C7 C8 C9 C10 1.0(3)
C8 C9 C10 C11 0.8(3)
C9 C10 C11 C12 -2.1(3)
N2 N3 C12 C7 0.0(2)
N2 N3 C12 C11 177.7(2)
N1 C7 C12 N3 -0.5(2)
C8 C7 C12 N3 178.11(18)
N1 C7 C12 C11 -178.5(2)
C8 C7 C12 C11 0.2(3)
C10 C11 C12 N3 -175.9(2)
C10 C11 C12 C7 1.6(3)
C3 C4 C13 C15 -108.3(2)
C5 C4 C13 C15 70.8(2)
C3 C4 C13 C16 12.8(3)
C5 C4 C13 C16 -168.2(2)
C3 C4 C13 C14 132.0(2)
C5 C4 C13 C14 -48.9(3)
C5 C6 C17 C20 120.8(2)
C1 C6 C17 C20 -59.2(2)
C5 C6 C17 C19 -117.2(2)
C1 C6 C17 C19 62.8(3)
C5 C6 C17 C18 1.6(3)
C1 C6 C17 C18 -178.4(2)
Zr O2 C21 C22 46.0(3)
Zr O2 C21 C26 -132.73(16)
O2 C21 C22 C23 -176.50(18)
C26 C21 C22 C23 2.3(3)
O2 C21 C22 N5 3.9(3)
C26 C21 C22 N5 -177.36(17)
N6 N5 C22 C23 -8.9(3)
N4 N5 C22 C23 172.34(17)
N6 N5 C22 C21 170.74(17)
N4 N5 C22 C21 -8.0(3)
C21 C22 C23 C24 -0.2(3)
N5 C22 C23 C24 179.47(18)
C22 C23 C24 C25 -1.2(3)
C22 C23 C24 C33 176.4(2)
C23 C24 C25 C26 0.6(3)
C33 C24 C25 C26 -177.2(2)
C24 C25 C26 C21 1.5(3)
C24 C25 C26 C37 -179.6(2)
O2 C21 C26 C25 175.95(18)
C22 C21 C26 C25 -2.8(3)
O2 C21 C26 C37 -2.9(3)
C22 C21 C26 C37 178.30(18)
N5 N4 C27 C32 0.7(2)
Zr N4 C27 C32 -152.39(13)
N5 N4 C27 C28 -178.3(2)
Zr N4 C27 C28 28.6(3)
N4 C27 C28 C29 178.6(2)
C32 C27 C28 C29 -0.3(3)
C27 C28 C29 C30 0.6(3)
C28 C29 C30 C31 0.1(3)
C29 C30 C31 C32 -1.1(3)
N5 N6 C32 C27 0.0(2)
N5 N6 C32 C31 179.4(2)
N4 C27 C32 N6 -0.5(2)
C28 C27 C32 N6 178.65(17)
N4 C27 C32 C31 -179.94(18)
C28 C27 C32 C31 -0.8(3)
C30 C31 C32 N6 -177.85(19)
C30 C31 C32 C27 1.5(3)
C23 C24 C33 C35 10.8(3)
C25 C24 C33 C35 -171.6(2)
C23 C24 C33 C34 130.9(3)
C25 C24 C33 C34 -51.5(3)
C23 C24 C33 C36 -108.6(3)
C25 C24 C33 C36 69.0(3)
C25 C26 C37 C38 123.6(2)
C21 C26 C37 C38 -57.6(2)
C25 C26 C37 C40 -113.9(2)
C21 C26 C37 C40 64.9(3)
C25 C26 C37 C39 4.5(3)
C21 C26 C37 C39 -176.67(19)
